data_2226719
loop_
_publ_author_name
'Yue, Si-Yu'
'Lu, Jiu-Fu'

_publ_section_title
;
 <i>N</i>'-[1-(2-Hydroxyphenyl)ethylidene]-2-methoxybenzohydrazide
;
_journal_coeditor_code WN2390
_journal_issue 7
_journal_name_full 'Acta Crystallographica Section E'
_journal_page_first o1550
_journal_paper_doi 10.1107/S1600536810020477
_journal_volume 66
_journal_year 2010
_chemical_formula_iupac 'C16 H16 N2 O3'
_chemical_formula_moiety 'C16 H16 N2 O3'
_chemical_formula_sum 'C16 H16 N2 O3'
_chemical_formula_weight 284.31
_chemical_name_systematic
;
<i>N</i>'-[1-(2-Hydroxyphenyl)ethylidene]-2-methoxybenzohydrazide
;
_space_group_IT_number 14
_symmetry_cell_setting monoclinic
_symmetry_space_group_name_Hall '-P 2yn'
_symmetry_space_group_name_H-M 'P 1 21/n 1'
_atom_sites_solution_hydrogens geom
_atom_sites_solution_primary direct
_atom_sites_solution_secondary difmap
_audit_creation_method SHELXL-97
_cell_angle_alpha 90.00
_cell_angle_beta 92.244(5)
_cell_angle_gamma 90.00
_cell_formula_units_Z 8
_cell_length_a 11.5610(12)
_cell_length_b 10.8074(11)
_cell_length_c 22.544(2)
_cell_measurement_reflns_used 3247
_cell_measurement_temperature 298(2)
_cell_measurement_theta_max 24.5
_cell_measurement_theta_min 2.5
_cell_volume 2814.6(5)
_computing_cell_refinement 'SAINT (Bruker, 2004)'
_computing_data_collection 'APEX2 (Bruker, 2004)'
_computing_data_reduction 'SAINT (Bruker, 2004)'
_computing_molecular_graphics 'SHELXTL (Sheldrick, 2008)'
_computing_publication_material 'SHELXTL (Sheldrick, 2008)'
_computing_structure_refinement 'SHELXL97 (Sheldrick, 2008)'
_computing_structure_solution 'SHELXS97 (Sheldrick, 2008)'
_diffrn_ambient_temperature 298(2)
_diffrn_measured_fraction_theta_full 0.989
_diffrn_measured_fraction_theta_max 0.989
_diffrn_measurement_device_type 'Bruker APEXII CCD area-detector'
_diffrn_measurement_method '\w scans'
_diffrn_radiation_monochromator graphite
_diffrn_radiation_source 'fine-focus sealed tube'
_diffrn_radiation_type MoK\a
_diffrn_radiation_wavelength 0.71073
_diffrn_reflns_av_R_equivalents 0.0322
_diffrn_reflns_av_sigmaI/netI 0.0388
_diffrn_reflns_limit_h_max 14
_diffrn_reflns_limit_h_min -14
_diffrn_reflns_limit_k_max 13
_diffrn_reflns_limit_k_min -13
_diffrn_reflns_limit_l_max 28
_diffrn_reflns_limit_l_min -28
_diffrn_reflns_number 16351
_diffrn_reflns_theta_full 27.00
_diffrn_reflns_theta_max 27.00
_diffrn_reflns_theta_min 1.81
_diffrn_standards_number 0
_exptl_absorpt_coefficient_mu 0.094
_exptl_absorpt_correction_T_max 0.9842
_exptl_absorpt_correction_T_min 0.9814
_exptl_absorpt_correction_type multi-scan
_exptl_absorpt_process_details '(SADABS; Sheldrick, 2004)'
_exptl_crystal_colour colourless
_exptl_crystal_density_diffrn 1.342
_exptl_crystal_density_method 'not measured'
_exptl_crystal_description Block
_exptl_crystal_F_000 1200
_exptl_crystal_size_max 0.20
_exptl_crystal_size_mid 0.17
_exptl_crystal_size_min 0.17
_refine_diff_density_max 0.175
_refine_diff_density_min -0.223
_refine_ls_extinction_method none
_refine_ls_goodness_of_fit_ref 1.012
_refine_ls_hydrogen_treatment mixed
_refine_ls_matrix_type full
_refine_ls_number_parameters 391
_refine_ls_number_reflns 6065
_refine_ls_number_restraints 2
_refine_ls_restrained_S_all 1.012
_refine_ls_R_factor_all 0.0992
_refine_ls_R_factor_gt 0.0498
_refine_ls_shift/su_max 0.000
_refine_ls_shift/su_mean 0.000
_refine_ls_structure_factor_coef Fsqd
_refine_ls_weighting_details 'calc w=1/[\s^2^(Fo^2^)+(0.0661P)^2^+0.2197P] where P=(Fo^2^+2Fc^2^)/3'
_refine_ls_weighting_scheme calc
_refine_ls_wR_factor_gt 0.1170
_refine_ls_wR_factor_ref 0.1464
_reflns_number_gt 3390
_reflns_number_total 6065
_reflns_threshold_expression I>2\s(I)
_cod_data_source_file wn2390.cif
_cod_data_source_block I
_cod_original_sg_symbol_H-M 'P 21/n'
_cod_database_code 2226719
_cod_database_fobs_code 2226719

loop_
_symmetry_equiv_pos_as_xyz
'x, y, z'
'-x+1/2, y+1/2, -z+1/2'
'-x, -y, -z'
'x-1/2, -y-1/2, z-1/2'

loop_
_atom_site_type_symbol
_atom_site_label
_atom_site_fract_x
_atom_site_fract_y
_atom_site_fract_z
_atom_site_U_iso_or_equiv
_atom_site_adp_type
_atom_site_calc_flag
_atom_site_refinement_flags
_atom_site_occupancy
_atom_site_disorder_assembly
_atom_site_disorder_group
N N1 0.32094(13) 0.29578(16) 0.92231(7) 0.0578(4) Uani d . 1 . .
N N2 0.34893(13) 0.35212(17) 0.97530(7) 0.0597(4) Uani d D 1 . .
N N3 0.16718(12) 0.07857(14) 0.00747(7) 0.0541(4) Uani d . 1 . .
N N4 0.17677(13) 0.16075(15) 0.05364(7) 0.0563(4) Uani d D 1 . .
O O1 0.17630(13) 0.27945(15) 0.83520(7) 0.0765(5) Uani d . 1 . .
H H1 0.2056 0.3111 0.8652 0.115 Uiso calc R 1 . .
O O2 0.21621(14) 0.50002(16) 0.95829(7) 0.0969(6) Uani d . 1 . .
O O3 0.47037(12) 0.36530(14) 1.07416(6) 0.0750(4) Uani d . 1 . .
O O4 0.23773(13) -0.12009(15) -0.03935(7) 0.0826(5) Uani d . 1 . .
H H4 0.2346 -0.0665 -0.0137 0.124 Uiso calc R 1 . .
O O5 0.31539(14) 0.04667(16) 0.10021(7) 0.0888(5) Uani d . 1 . .
O O6 0.11005(11) 0.36046(13) 0.10849(6) 0.0684(4) Uani d . 1 . .
C C1 0.33944(15) 0.14134(19) 0.85116(8) 0.0549(5) Uani d . 1 . .
C C2 0.24499(17) 0.1865(2) 0.81688(9) 0.0602(5) Uani d . 1 . .
C C3 0.2162(2) 0.1340(2) 0.76206(10) 0.0767(6) Uani d . 1 . .
H H3 0.1532 0.1645 0.7397 0.092 Uiso calc R 1 . .
C C4 0.2791(2) 0.0384(2) 0.74065(10) 0.0797(7) Uani d . 1 . .
H H4A 0.2583 0.0035 0.7041 0.096 Uiso calc R 1 . .
C C5 0.3730(2) -0.0064(2) 0.77297(10) 0.0780(6) Uani d . 1 . .
H H5 0.4165 -0.0709 0.7581 0.094 Uiso calc R 1 . .
C C6 0.40240(18) 0.0440(2) 0.82710(10) 0.0710(6) Uani d . 1 . .
H H6 0.4662 0.0127 0.8486 0.085 Uiso calc R 1 . .
C C7 0.37168(15) 0.1933(2) 0.90977(8) 0.0563(5) Uani d . 1 . .
C C8 0.45543(18) 0.1287(2) 0.95166(9) 0.0759(6) Uani d . 1 . .
H H8A 0.5221 0.1802 0.9590 0.114 Uiso calc R 1 . .
H H8B 0.4789 0.0519 0.9344 0.114 Uiso calc R 1 . .
H H8C 0.4190 0.1126 0.9884 0.114 Uiso calc R 1 . .
C C9 0.29454(16) 0.4577(2) 0.98954(9) 0.0606(5) Uani d . 1 . .
C C10 0.33544(15) 0.52031(19) 1.04600(8) 0.0569(5) Uani d . 1 . .
C C11 0.41947(15) 0.4758(2) 1.08692(8) 0.0577(5) Uani d . 1 . .
C C12 0.44709(18) 0.5422(2) 1.13798(9) 0.0729(6) Uani d . 1 . .
H H12 0.5020 0.5115 1.1654 0.087 Uiso calc R 1 . .
C C13 0.3940(2) 0.6530(3) 1.14833(11) 0.0827(7) Uani d . 1 . .
H H13 0.4127 0.6967 1.1829 0.099 Uiso calc R 1 . .
C C14 0.3136(2) 0.6999(2) 1.10817(12) 0.0865(7) Uani d . 1 . .
H H14 0.2788 0.7759 1.1150 0.104 Uiso calc R 1 . .
C C15 0.28485(19) 0.6335(2) 1.05760(11) 0.0733(6) Uani d . 1 . .
H H15 0.2300 0.6655 1.0305 0.088 Uiso calc R 1 . .
C C16 0.56308(19) 0.3193(3) 1.11158(10) 0.0882(8) Uani d . 1 . .
H H16A 0.6237 0.3799 1.1146 0.132 Uiso calc R 1 . .
H H16B 0.5926 0.2444 1.0950 0.132 Uiso calc R 1 . .
H H16C 0.5353 0.3026 1.1504 0.132 Uiso calc R 1 . .
C C17 0.08689(14) 0.00942(18) -0.08365(8) 0.0505(5) Uani d . 1 . .
C C18 0.15800(15) -0.09596(19) -0.08333(9) 0.0607(5) Uani d . 1 . .
C C19 0.14807(18) -0.1806(2) -0.12944(11) 0.0790(7) Uani d . 1 . .
H H19 0.1947 -0.2508 -0.1284 0.095 Uiso calc R 1 . .
C C20 0.07172(17) -0.1636(2) -0.17628(10) 0.0748(6) Uani d . 1 . .
H H20 0.0673 -0.2208 -0.2071 0.090 Uiso calc R 1 . .
C C21 0.00145(18) -0.0615(2) -0.17773(10) 0.0701(6) Uani d . 1 . .
H H21 -0.0511 -0.0493 -0.2095 0.084 Uiso calc R 1 . .
C C22 0.00875(16) 0.0225(2) -0.13226(9) 0.0627(5) Uani d . 1 . .
H H22 -0.0401 0.0909 -0.1337 0.075 Uiso calc R 1 . .
C C23 0.09365(15) 0.10144(17) -0.03562(8) 0.0516(5) Uani d . 1 . .
C C24 0.01927(17) 0.2152(2) -0.03747(10) 0.0704(6) Uani d . 1 . .
H H24A -0.0360 0.2105 -0.0069 0.106 Uiso calc R 1 . .
H H24B -0.0208 0.2209 -0.0755 0.106 Uiso calc R 1 . .
H H24C 0.0670 0.2871 -0.0313 0.106 Uiso calc R 1 . .
C C25 0.25190(16) 0.1365(2) 0.09986(9) 0.0572(5) Uani d . 1 . .
C C26 0.25187(15) 0.22604(17) 0.15067(8) 0.0524(5) Uani d . 1 . .
C C27 0.18211(15) 0.33129(18) 0.15560(9) 0.0552(5) Uani d . 1 . .
C C28 0.18812(18) 0.4015(2) 0.20709(10) 0.0680(6) Uani d . 1 . .
H H28 0.1409 0.4706 0.2105 0.082 Uiso calc R 1 . .
C C29 0.2635(2) 0.3694(2) 0.25311(10) 0.0747(6) Uani d . 1 . .
H H29 0.2664 0.4168 0.2876 0.090 Uiso calc R 1 . .
C C30 0.33427(19) 0.2686(2) 0.24897(10) 0.0744(6) Uani d . 1 . .
H H30 0.3862 0.2483 0.2800 0.089 Uiso calc R 1 . .
C C31 0.32742(17) 0.1977(2) 0.19816(9) 0.0640(6) Uani d . 1 . .
H H31 0.3749 0.1286 0.1956 0.077 Uiso calc R 1 . .
C C32 0.0333(2) 0.4636(2) 0.11268(11) 0.0884(7) Uani d . 1 . .
H H32A -0.0163 0.4512 0.1453 0.133 Uiso calc R 1 . .
H H32B -0.0129 0.4708 0.0765 0.133 Uiso calc R 1 . .
H H32C 0.0776 0.5379 0.1190 0.133 Uiso calc R 1 . .
H H2 0.4078(13) 0.330(2) 1.0002(8) 0.080 Uiso d D 1 . .
H H4B 0.1314(15) 0.2279(14) 0.0561(9) 0.080 Uiso d D 1 . .

loop_
_atom_site_aniso_label
_atom_site_aniso_U_11
_atom_site_aniso_U_22
_atom_site_aniso_U_33
_atom_site_aniso_U_12
_atom_site_aniso_U_13
_atom_site_aniso_U_23
N1 0.0546(9) 0.0627(11) 0.0555(10) 0.0014(8) -0.0037(8) 0.0059(8)
N2 0.0567(10) 0.0669(11) 0.0546(10) 0.0094(9) -0.0078(8) 0.0061(9)
N3 0.0520(9) 0.0543(10) 0.0559(10) 0.0033(8) 0.0014(8) 0.0039(8)
N4 0.0548(9) 0.0540(10) 0.0599(10) 0.0068(8) -0.0006(8) 0.0027(9)
O1 0.0811(10) 0.0791(11) 0.0680(10) 0.0200(9) -0.0146(8) 0.0047(8)
O2 0.0924(11) 0.0879(12) 0.1065(12) 0.0312(10) -0.0459(10) -0.0091(10)
O3 0.0696(9) 0.0887(11) 0.0652(9) 0.0255(8) -0.0161(7) 0.0016(8)
O4 0.0723(9) 0.0714(10) 0.1018(12) 0.0242(8) -0.0265(9) -0.0125(9)
O5 0.0913(11) 0.0879(11) 0.0855(11) 0.0431(10) -0.0196(9) -0.0160(9)
O6 0.0639(8) 0.0594(9) 0.0810(10) 0.0151(7) -0.0093(7) 0.0014(8)
C1 0.0500(10) 0.0588(12) 0.0562(11) -0.0027(9) 0.0049(9) 0.0117(10)
C2 0.0605(12) 0.0613(13) 0.0590(13) 0.0002(11) 0.0038(10) 0.0109(10)
C3 0.0808(15) 0.0853(17) 0.0629(14) 0.0030(14) -0.0124(12) 0.0035(13)
C4 0.0867(16) 0.0848(17) 0.0674(14) -0.0089(14) -0.0005(13) -0.0085(13)
C5 0.0758(15) 0.0801(16) 0.0784(15) 0.0034(13) 0.0076(13) -0.0091(13)
C6 0.0620(12) 0.0771(16) 0.0738(15) 0.0055(12) 0.0013(11) 0.0023(13)
C7 0.0484(10) 0.0649(13) 0.0557(12) 0.0010(10) 0.0036(9) 0.0140(10)
C8 0.0722(14) 0.0903(17) 0.0645(13) 0.0219(13) -0.0069(11) 0.0079(12)
C9 0.0521(11) 0.0626(13) 0.0665(13) 0.0036(10) -0.0057(10) 0.0109(11)
C10 0.0504(10) 0.0592(13) 0.0611(12) -0.0015(10) 0.0018(9) 0.0094(10)
C11 0.0492(11) 0.0680(14) 0.0560(12) -0.0017(10) 0.0051(9) 0.0073(10)
C12 0.0639(13) 0.0939(18) 0.0607(13) -0.0043(13) -0.0005(10) 0.0002(13)
C13 0.0853(16) 0.0885(19) 0.0746(16) -0.0078(15) 0.0056(13) -0.0140(14)
C14 0.0950(18) 0.0719(16) 0.0931(18) 0.0080(14) 0.0084(15) -0.0084(15)
C15 0.0737(14) 0.0649(15) 0.0810(16) 0.0070(12) -0.0010(12) 0.0020(12)
C16 0.0708(14) 0.109(2) 0.0834(16) 0.0260(14) -0.0206(12) 0.0132(15)
C17 0.0426(9) 0.0536(11) 0.0557(11) -0.0009(9) 0.0060(8) 0.0085(9)
C18 0.0443(10) 0.0618(13) 0.0758(14) 0.0031(10) -0.0020(10) 0.0009(11)
C19 0.0604(13) 0.0698(15) 0.1064(18) 0.0114(12) -0.0043(13) -0.0211(14)
C20 0.0588(13) 0.0823(17) 0.0833(16) -0.0042(12) 0.0015(12) -0.0186(13)
C21 0.0653(13) 0.0808(16) 0.0640(13) -0.0014(12) -0.0014(10) 0.0029(12)
C22 0.0615(12) 0.0649(13) 0.0615(12) 0.0060(11) 0.0022(10) 0.0097(11)
C23 0.0459(10) 0.0524(11) 0.0569(11) 0.0018(9) 0.0082(9) 0.0099(9)
C24 0.0713(13) 0.0676(14) 0.0717(14) 0.0174(11) -0.0035(11) 0.0031(11)
C25 0.0501(11) 0.0600(13) 0.0614(12) 0.0036(10) -0.0003(9) 0.0036(10)
C26 0.0461(10) 0.0505(11) 0.0605(12) -0.0033(9) 0.0023(9) 0.0054(10)
C27 0.0477(10) 0.0529(12) 0.0647(12) -0.0042(9) 0.0003(9) 0.0055(10)
C28 0.0673(13) 0.0553(13) 0.0815(15) -0.0005(11) 0.0033(12) -0.0061(12)
C29 0.0824(15) 0.0703(15) 0.0708(15) -0.0098(13) -0.0035(12) -0.0101(12)
C30 0.0778(14) 0.0761(16) 0.0679(14) -0.0004(13) -0.0138(11) 0.0008(13)
C31 0.0610(12) 0.0641(13) 0.0663(13) 0.0025(10) -0.0038(10) 0.0064(11)
C32 0.0823(15) 0.0685(15) 0.113(2) 0.0279(13) -0.0103(14) 0.0000(14)

loop_
_atom_type_symbol
_atom_type_description
_atom_type_scat_dispersion_real
_atom_type_scat_dispersion_imag
_atom_type_scat_source
C C 0.0033 0.0016 'International Tables Vol C Tables 4.2.6.8 and 6.1.1.4'
H H 0.0000 0.0000 'International Tables Vol C Tables 4.2.6.8 and 6.1.1.4'
N N 0.0061 0.0033 'International Tables Vol C Tables 4.2.6.8 and 6.1.1.4'
O O 0.0106 0.0060 'International Tables Vol C Tables 4.2.6.8 and 6.1.1.4'

loop_
_geom_angle_atom_site_label_1
_geom_angle_atom_site_label_2
_geom_angle_atom_site_label_3
_geom_angle_site_symmetry_1
_geom_angle_site_symmetry_3
_geom_angle
_geom_angle_publ_flag
C7 N1 N2 . . 118.64(16) ?
C9 N2 N1 . . 119.21(16) ?
C9 N2 H2 . . 115.1(14) ?
N1 N2 H2 . . 125.2(14) ?
C23 N3 N4 . . 118.66(15) ?
C25 N4 N3 . . 119.30(16) ?
C25 N4 H4B . . 117.8(14) ?
N3 N4 H4B . . 122.7(14) ?
C2 O1 H1 . . 109.5 ?
C11 O3 C16 . . 119.98(17) ?
C18 O4 H4 . . 109.5 ?
C27 O6 C32 . . 119.43(17) ?
C2 C1 C6 . . 116.99(19) ?
C2 C1 C7 . . 121.85(18) ?
C6 C1 C7 . . 121.17(18) ?
O1 C2 C3 . . 116.81(19) ?
O1 C2 C1 . . 122.93(19) ?
C3 C2 C1 . . 120.2(2) ?
C4 C3 C2 . . 120.8(2) ?
C4 C3 H3 . . 119.6 ?
C2 C3 H3 . . 119.6 ?
C3 C4 C5 . . 120.1(2) ?
C3 C4 H4A . . 119.9 ?
C5 C4 H4A . . 119.9 ?
C6 C5 C4 . . 119.8(2) ?
C6 C5 H5 . . 120.1 ?
C4 C5 H5 . . 120.1 ?
C5 C6 C1 . . 122.0(2) ?
C5 C6 H6 . . 119.0 ?
C1 C6 H6 . . 119.0 ?
N1 C7 C1 . . 115.04(17) ?
N1 C7 C8 . . 123.38(19) ?
C1 C7 C8 . . 121.56(19) ?
C7 C8 H8A . . 109.5 ?
C7 C8 H8B . . 109.5 ?
H8A C8 H8B . . 109.5 ?
C7 C8 H8C . . 109.5 ?
H8A C8 H8C . . 109.5 ?
H8B C8 H8C . . 109.5 ?
O2 C9 N2 . . 121.67(19) ?
O2 C9 C10 . . 121.6(2) ?
N2 C9 C10 . . 116.69(17) ?
C15 C10 C11 . . 117.8(2) ?
C15 C10 C9 . . 115.91(18) ?
C11 C10 C9 . . 126.25(19) ?
O3 C11 C12 . . 122.77(18) ?
O3 C11 C10 . . 117.10(18) ?
C12 C11 C10 . . 120.1(2) ?
C13 C12 C11 . . 120.3(2) ?
C13 C12 H12 . . 119.8 ?
C11 C12 H12 . . 119.8 ?
C14 C13 C12 . . 120.6(2) ?
C14 C13 H13 . . 119.7 ?
C12 C13 H13 . . 119.7 ?
C13 C14 C15 . . 119.3(2) ?
C13 C14 H14 . . 120.3 ?
C15 C14 H14 . . 120.3 ?
C14 C15 C10 . . 121.8(2) ?
C14 C15 H15 . . 119.1 ?
C10 C15 H15 . . 119.1 ?
O3 C16 H16A . . 109.5 ?
O3 C16 H16B . . 109.5 ?
H16A C16 H16B . . 109.5 ?
O3 C16 H16C . . 109.5 ?
H16A C16 H16C . . 109.5 ?
H16B C16 H16C . . 109.5 ?
C22 C17 C18 . . 116.45(18) ?
C22 C17 C23 . . 121.50(17) ?
C18 C17 C23 . . 122.05(17) ?
O4 C18 C19 . . 117.16(18) ?
O4 C18 C17 . . 122.82(19) ?
C19 C18 C17 . . 120.02(19) ?
C20 C19 C18 . . 121.6(2) ?
C20 C19 H19 . . 119.2 ?
C18 C19 H19 . . 119.2 ?
C19 C20 C21 . . 119.6(2) ?
C19 C20 H20 . . 120.2 ?
C21 C20 H20 . . 120.2 ?
C22 C21 C20 . . 119.8(2) ?
C22 C21 H21 . . 120.1 ?
C20 C21 H21 . . 120.1 ?
C21 C22 C17 . . 122.6(2) ?
C21 C22 H22 . . 118.7 ?
C17 C22 H22 . . 118.7 ?
N3 C23 C17 . . 116.08(16) ?
N3 C23 C24 . . 122.58(18) ?
C17 C23 C24 . . 121.34(16) ?
C23 C24 H24A . . 109.5 ?
C23 C24 H24B . . 109.5 ?
H24A C24 H24B . . 109.5 ?
C23 C24 H24C . . 109.5 ?
H24A C24 H24C . . 109.5 ?
H24B C24 H24C . . 109.5 ?
O5 C25 N4 . . 121.80(19) ?
O5 C25 C26 . . 121.87(17) ?
N4 C25 C26 . . 116.32(17) ?
C31 C26 C27 . . 117.67(18) ?
C31 C26 C25 . . 115.32(17) ?
C27 C26 C25 . . 126.98(17) ?
O6 C27 C28 . . 122.40(18) ?
O6 C27 C26 . . 117.57(18) ?
C28 C27 C26 . . 120.03(18) ?
C29 C28 C27 . . 120.3(2) ?
C29 C28 H28 . . 119.9 ?
C27 C28 H28 . . 119.9 ?
C30 C29 C28 . . 120.9(2) ?
C30 C29 H29 . . 119.6 ?
C28 C29 H29 . . 119.6 ?
C29 C30 C31 . . 119.0(2) ?
C29 C30 H30 . . 120.5 ?
C31 C30 H30 . . 120.5 ?
C30 C31 C26 . . 122.1(2) ?
C30 C31 H31 . . 118.9 ?
C26 C31 H31 . . 118.9 ?
O6 C32 H32A . . 109.5 ?
O6 C32 H32B . . 109.5 ?
H32A C32 H32B . . 109.5 ?
O6 C32 H32C . . 109.5 ?
H32A C32 H32C . . 109.5 ?
H32B C32 H32C . . 109.5 ?

loop_
_geom_bond_atom_site_label_1
_geom_bond_atom_site_label_2
_geom_bond_site_symmetry_2
_geom_bond_distance
_geom_bond_publ_flag
N1 C7 . 1.290(2) ?
N1 N2 . 1.368(2) ?
N2 C9 . 1.347(3) ?
N2 H2 . 0.896(9) ?
N3 C23 . 1.289(2) ?
N3 N4 . 1.370(2) ?
N4 C25 . 1.356(2) ?
N4 H4B . 0.899(9) ?
O1 C2 . 1.355(2) ?
O1 H1 . 0.8200 ?
O2 C9 . 1.215(2) ?
O3 C11 . 1.367(2) ?
O3 C16 . 1.427(2) ?
O4 C18 . 1.352(2) ?
O4 H4 . 0.8200 ?
O5 C25 . 1.217(2) ?
O6 C27 . 1.361(2) ?
O6 C32 . 1.430(2) ?
C1 C2 . 1.401(3) ?
C1 C6 . 1.401(3) ?
C1 C7 . 1.470(3) ?
C2 C3 . 1.388(3) ?
C3 C4 . 1.363(3) ?
C3 H3 . 0.9300 ?
C4 C5 . 1.372(3) ?
C4 H4A . 0.9300 ?
C5 C6 . 1.367(3) ?
C5 H5 . 0.9300 ?
C6 H6 . 0.9300 ?
C7 C8 . 1.498(3) ?
C8 H8A . 0.9600 ?
C8 H8B . 0.9600 ?
C8 H8C . 0.9600 ?
C9 C10 . 1.502(3) ?
C10 C15 . 1.386(3) ?
C10 C11 . 1.399(3) ?
C11 C12 . 1.383(3) ?
C12 C13 . 1.370(3) ?
C12 H12 . 0.9300 ?
C13 C14 . 1.369(3) ?
C13 H13 . 0.9300 ?
C14 C15 . 1.377(3) ?
C14 H14 . 0.9300 ?
C15 H15 . 0.9300 ?
C16 H16A . 0.9600 ?
C16 H16B . 0.9600 ?
C16 H16C . 0.9600 ?
C17 C22 . 1.400(2) ?
C17 C18 . 1.405(3) ?
C17 C23 . 1.470(3) ?
C18 C19 . 1.386(3) ?
C19 C20 . 1.362(3) ?
C19 H19 . 0.9300 ?
C20 C21 . 1.370(3) ?
C20 H20 . 0.9300 ?
C21 C22 . 1.369(3) ?
C21 H21 . 0.9300 ?
C22 H22 . 0.9300 ?
C23 C24 . 1.500(3) ?
C24 H24A . 0.9600 ?
C24 H24B . 0.9600 ?
C24 H24C . 0.9600 ?
C25 C26 . 1.499(3) ?
C26 C31 . 1.389(3) ?
C26 C27 . 1.401(3) ?
C27 C28 . 1.386(3) ?
C28 C29 . 1.373(3) ?
C28 H28 . 0.9300 ?
C29 C30 . 1.367(3) ?
C29 H29 . 0.9300 ?
C30 C31 . 1.378(3) ?
C30 H30 . 0.9300 ?
C31 H31 . 0.9300 ?
C32 H32A . 0.9600 ?
C32 H32B . 0.9600 ?
C32 H32C . 0.9600 ?

loop_
_geom_hbond_atom_site_label_D
_geom_hbond_atom_site_label_H
_geom_hbond_atom_site_label_A
_geom_hbond_site_symmetry_A
_geom_hbond_distance_DH
_geom_hbond_distance_HA
_geom_hbond_distance_DA
_geom_hbond_angle_DHA
O1 H1 N1 . 0.82 1.82 2.535(2) 144.2
O4 H4 N3 . 0.82 1.82 2.541(2) 145.4
N2 H2 O3 . 0.896(9) 1.832(15) 2.591(2) 141.1(19)
N4 H4B O6 . 0.899(9) 1.879(16) 2.619(2) 138.2(19)
